data_7110309
loop_
_publ_author_name
'Godard, Cyril'
'Duckett, Simon B.'
'Henry, C&#xFFFD;line'
'Polas, Stacey'
'Toose, Robert'
'Whitwood, Adrian C.'

_publ_section_title
;
 New perspectives in hydroformylation : a para-hydrogen studyElectronic
 supplementary information (ESI) available: X-ray data for compound 1 and
 NMR data for compounds 1?9. See
 http://www.rsc.org/suppdata/cc/b4/b404547e/
;
_journal_issue 16
_journal_name_full 'Chemical Communications'
_journal_page_first 1826
_journal_page_last 1827
_journal_paper_doi 10.1039/b404547e
_journal_year 2004
_chemical_formula_moiety 'C40 H35 Ir O P2'
_chemical_formula_sum 'C40 H35 Ir O P2'
_chemical_formula_weight 785.82
_chemical_name_common 'Iridium allyl carbonyl bis(triphenylphosphine)'
_chemical_name_systematic
;
?
;
_space_group_IT_number 14
_symmetry_cell_setting monoclinic
_symmetry_space_group_name_Hall '-P 2yn'
_symmetry_space_group_name_H-M 'P 1 21/n 1'
_atom_sites_solution_hydrogens geom
_atom_sites_solution_primary direct
_atom_sites_solution_secondary difmap
_audit_creation_method SHELXL-97
_cell_angle_alpha 90.00
_cell_angle_beta 91.633(2)
_cell_angle_gamma 90.00
_cell_formula_units_Z 4
_cell_length_a 10.2878(7)
_cell_length_b 18.4100(12)
_cell_length_c 17.6432(11)
_cell_measurement_reflns_used 8117
_cell_measurement_temperature 115(2)
_cell_measurement_theta_max 29.59
_cell_measurement_theta_min 2.32
_cell_volume 3340.2(4)
_computing_cell_refinement 'Bruker SMART'
_computing_data_collection 'Bruker SMART'
_computing_data_reduction 'Bruker SAINT'
_computing_molecular_graphics 'Bruker SHELXTL'
_computing_publication_material 'Bruker SHELXTL'
_computing_structure_refinement 'SHELXL-97 (Sheldrick, 1997)'
_computing_structure_solution 'SHELXS-97 (Sheldrick, 1990)'
_diffrn_ambient_temperature 115(2)
_diffrn_measured_fraction_theta_full 0.987
_diffrn_measured_fraction_theta_max 0.987
_diffrn_measurement_device_type 'CCD area detector'
_diffrn_measurement_method 'phi and omega scans'
_diffrn_radiation_monochromator graphite
_diffrn_radiation_source 'fine-focus sealed tube'
_diffrn_radiation_type MoK\a
_diffrn_radiation_wavelength 0.71073
_diffrn_reflns_av_R_equivalents 0.0330
_diffrn_reflns_av_sigmaI/netI 0.0441
_diffrn_reflns_limit_h_max 14
_diffrn_reflns_limit_h_min -14
_diffrn_reflns_limit_k_max 25
_diffrn_reflns_limit_k_min -25
_diffrn_reflns_limit_l_max 24
_diffrn_reflns_limit_l_min -20
_diffrn_reflns_number 26828
_diffrn_reflns_theta_full 30.02
_diffrn_reflns_theta_max 30.02
_diffrn_reflns_theta_min 1.60
_exptl_absorpt_coefficient_mu 4.124
_exptl_absorpt_correction_T_max 0.848
_exptl_absorpt_correction_T_min 0.505
_exptl_absorpt_correction_type multi-scan
_exptl_absorpt_process_details 'SADABS v2.03; (Sheldrick)'
_exptl_crystal_colour yellow
_exptl_crystal_density_diffrn 1.563
_exptl_crystal_density_meas 0
_exptl_crystal_density_method 'not measured'
_exptl_crystal_description plate
_exptl_crystal_F_000 1560
_exptl_crystal_size_max 0.28
_exptl_crystal_size_mid 0.14
_exptl_crystal_size_min 0.04
_refine_diff_density_max 1.741
_refine_diff_density_min -0.833
_refine_diff_density_rms 0.116
_refine_ls_extinction_method none
_refine_ls_goodness_of_fit_ref 1.027
_refine_ls_hydrogen_treatment mixed
_refine_ls_matrix_type full
_refine_ls_number_parameters 397
_refine_ls_number_reflns 9645
_refine_ls_number_restraints 0
_refine_ls_restrained_S_all 1.027
_refine_ls_R_factor_all 0.0430
_refine_ls_R_factor_gt 0.0301
_refine_ls_shift/su_max 0.002
_refine_ls_shift/su_mean 0.000
_refine_ls_structure_factor_coef Fsqd
_refine_ls_weighting_details 'calc w=1/[\s^2^(Fo^2^)+(0.0343P)^2^+0.0000P] where P=(Fo^2^+2Fc^2^)/3'
_refine_ls_weighting_scheme calc
_refine_ls_wR_factor_gt 0.0676
_refine_ls_wR_factor_ref 0.0721
_reflns_number_gt 7834
_reflns_number_total 9645
_reflns_threshold_expression >2sigma(I)
_cod_data_source_file b404547esup1.cif
_cod_data_source_block sbd0303m
_cod_depositor_comments
;
The following automatic conversions were performed:

'_symmetry_cell_setting' value 'Monoclinic' changed to 'monoclinic'
according to /home/saulius/struct/CIF-dictionaries/cif_core.dic
dictionary named 'cif_core.dic' version 2.4.2 from 2011-04-26.

Automatic conversion script
Id: cif_fix_values 1891 2012-01-12 08:04:46Z andrius 
;
_cod_original_sg_symbol_H-M P2(1)/n
_cod_database_code 7110309

loop_
_symmetry_equiv_pos_as_xyz
'x, y, z'
'-x+1/2, y+1/2, -z+1/2'
'-x, -y, -z'
'x-1/2, -y-1/2, z-1/2'

loop_
_atom_site_label
_atom_site_type_symbol
_atom_site_fract_x
_atom_site_fract_y
_atom_site_fract_z
_atom_site_U_iso_or_equiv
_atom_site_adp_type
_atom_site_occupancy
_atom_site_symmetry_multiplicity
_atom_site_calc_flag
_atom_site_refinement_flags
Ir1 Ir 0.236495(10) 0.115052(6) 0.300789(6) 0.02241(4) Uani 1 1 d .
P2 P 0.36743(7) 0.14392(4) 0.20200(4) 0.02019(14) Uani 1 1 d .
P1 P 0.09027(7) 0.20823(4) 0.32930(4) 0.02316(15) Uani 1 1 d .
C37 C 0.1310(3) 0.05555(15) 0.23989(17) 0.0260(6) Uani 1 1 d .
C16 C 0.2538(3) 0.38559(17) 0.49257(19) 0.0330(7) Uani 1 1 d .
H16 H 0.2879 0.4210 0.5269 0.040 Uiso 1 1 calc R
C30 C 0.6417(3) 0.12432(16) 0.20398(17) 0.0267(6) Uani 1 1 d .
H30 H 0.6488 0.1755 0.1983 0.032 Uiso 1 1 calc R
O1 O 0.0671(2) 0.01857(12) 0.20089(13) 0.0379(5) Uani 1 1 d .
C22 C 0.4906(3) 0.38446(15) 0.17752(19) 0.0312(7) Uani 1 1 d .
H22 H 0.5121 0.4344 0.1729 0.037 Uiso 1 1 calc R
C24 C 0.4416(3) 0.26905(15) 0.12005(16) 0.0250(6) Uani 1 1 d .
H24 H 0.4314 0.2400 0.0758 0.030 Uiso 1 1 calc R
C29 C 0.7540(3) 0.08161(19) 0.20813(16) 0.0293(6) Uani 1 1 d .
H29 H 0.8372 0.1036 0.2051 0.035 Uiso 1 1 calc R
C28 C 0.7433(3) 0.00737(17) 0.21670(16) 0.0298(6) Uani 1 1 d .
H28 H 0.8196 -0.0217 0.2196 0.036 Uiso 1 1 calc R
C6 C -0.1206(3) 0.26527(16) 0.23761(18) 0.0322(7) Uani 1 1 d .
H6 H -0.1780 0.2431 0.2720 0.039 Uiso 1 1 calc R
C27 C 0.6229(3) -0.02517(16) 0.22105(16) 0.0307(6) Uani 1 1 d .
H27 H 0.6163 -0.0763 0.2267 0.037 Uiso 1 1 calc R
C18 C 0.1733(3) 0.35194(17) 0.36798(17) 0.0305(6) Uani 1 1 d .
H18 H 0.1541 0.3651 0.3168 0.037 Uiso 1 1 calc R
C12 C -0.1351(3) 0.22422(19) 0.41676(17) 0.0353(7) Uani 1 1 d .
H12 H -0.1158 0.2747 0.4179 0.042 Uiso 1 1 calc R
C21 C 0.4752(3) 0.35408(17) 0.24850(17) 0.0327(7) Uani 1 1 d .
H21 H 0.4884 0.3829 0.2927 0.039 Uiso 1 1 calc R
C14 C 0.1806(3) 0.26406(17) 0.46715(16) 0.0309(7) Uani 1 1 d .
H14 H 0.1658 0.2160 0.4846 0.037 Uiso 1 1 calc R
C19 C 0.4232(2) 0.23818(14) 0.19121(15) 0.0203(5) Uani 1 1 d .
C15 C 0.2322(3) 0.31506(18) 0.51685(17) 0.0336(7) Uani 1 1 d .
H15 H 0.2531 0.3018 0.5678 0.040 Uiso 1 1 calc R
C7 C -0.0527(3) 0.17649(17) 0.38069(15) 0.0270(6) Uani 1 1 d .
C25 C 0.5199(3) 0.09230(15) 0.20810(15) 0.0218(5) Uani 1 1 d .
C20 C 0.4405(3) 0.28155(16) 0.25518(17) 0.0275(6) Uani 1 1 d .
H20 H 0.4285 0.2613 0.3040 0.033 Uiso 1 1 calc R
C10 C -0.2760(3) 0.1254(2) 0.45050(18) 0.0395(8) Uani 1 1 d .
H10 H -0.3527 0.1085 0.4736 0.047 Uiso 1 1 calc R
C13 C 0.1496(3) 0.28167(16) 0.39188(15) 0.0248(6) Uani 1 1 d .
C8 C -0.0829(3) 0.10283(18) 0.38057(18) 0.0337(7) Uani 1 1 d .
H8 H -0.0272 0.0696 0.3561 0.040 Uiso 1 1 calc R
C23 C 0.4746(3) 0.34196(17) 0.11355(17) 0.0297(6) Uani 1 1 d .
H23 H 0.4862 0.3626 0.0649 0.036 Uiso 1 1 calc R
C3 C 0.0437(4) 0.3319(2) 0.13684(18) 0.0436(9) Uani 1 1 d .
H3 H 0.1000 0.3551 0.1026 0.052 Uiso 1 1 calc R
C9 C -0.1939(3) 0.0767(2) 0.41598(18) 0.0390(8) Uani 1 1 d .
H9 H -0.2126 0.0262 0.4163 0.047 Uiso 1 1 calc R
C4 C -0.0905(4) 0.33725(19) 0.12623(19) 0.0426(8) Uani 1 1 d .
H4 H -0.1261 0.3641 0.0846 0.051 Uiso 1 1 calc R
C2 C 0.0950(3) 0.29221(18) 0.19809(17) 0.0357(7) Uani 1 1 d .
H2 H 0.1866 0.2878 0.2049 0.043 Uiso 1 1 calc R
C17 C 0.2253(3) 0.40391(18) 0.41816(19) 0.0345(7) Uani 1 1 d .
H17 H 0.2410 0.4519 0.4009 0.041 Uiso 1 1 calc R
C26 C 0.5108(3) 0.01762(16) 0.21704(17) 0.0286(6) Uani 1 1 d .
H26 H 0.4278 -0.0045 0.2205 0.034 Uiso 1 1 calc R
C5 C -0.1707(3) 0.30398(18) 0.17550(19) 0.0383(8) Uani 1 1 d .
H5 H -0.2623 0.3072 0.1674 0.046 Uiso 1 1 calc R
C1 C 0.0136(3) 0.25895(16) 0.24935(16) 0.0269(6) Uani 1 1 d .
C11 C -0.2462(3) 0.1984(2) 0.45129(18) 0.0402(8) Uani 1 1 d .
H11 H -0.3021 0.2315 0.4757 0.048 Uiso 1 1 calc R
C31 C 0.3079(3) 0.12190(14) 0.10535(15) 0.0210(5) Uani 1 1 d .
C38 C 0.3970(3) 0.1387(2) 0.38246(17) 0.0353(7) Uani 1 1 d .
H38A H 0.3374 0.1754 0.3967 0.042 Uiso 1 1 calc R
H38B H 0.4817 0.1517 0.3673 0.042 Uiso 1 1 calc R
C36 C 0.3882(3) 0.09348(16) 0.05090(16) 0.0262(6) Uani 1 1 d .
H36 H 0.4773 0.0845 0.0631 0.031 Uiso 1 1 calc R
C39 C 0.3587(3) 0.06350(19) 0.38383(18) 0.0385(8) Uani 1 1 d .
H39 H 0.4144 0.0248 0.3701 0.046 Uiso 1 1 calc R
C32 C 0.1778(3) 0.13569(17) 0.08658(18) 0.0301(6) Uani 1 1 d .
H32 H 0.1222 0.1557 0.1232 0.036 Uiso 1 1 calc R
C40 C 0.2291(3) 0.0529(2) 0.40771(18) 0.0395(8) Uani 1 1 d .
H40A H 0.1775 0.0936 0.4208 0.047 Uiso 1 1 calc R
H40B H 0.1943 0.0053 0.4106 0.047 Uiso 1 1 calc R
C35 C 0.3391(3) 0.07823(18) -0.02080(17) 0.0340(7) Uani 1 1 d .
H35 H 0.3946 0.0588 -0.0578 0.041 Uiso 1 1 calc R
C33 C 0.1294(3) 0.11995(19) 0.0136(2) 0.0394(8) Uani 1 1 d .
H33 H 0.0407 0.1293 0.0006 0.047 Uiso 1 1 calc R
C34 C 0.2099(4) 0.0909(2) -0.03929(19) 0.0416(8) Uani 1 1 d .
H34 H 0.1765 0.0796 -0.0886 0.050 Uiso 1 1 calc R

loop_
_atom_site_aniso_label
_atom_site_aniso_U_11
_atom_site_aniso_U_22
_atom_site_aniso_U_33
_atom_site_aniso_U_23
_atom_site_aniso_U_13
_atom_site_aniso_U_12
Ir1 0.02413(6) 0.02089(6) 0.02247(6) 0.00285(4) 0.00520(4) 0.00225(4)
P2 0.0225(3) 0.0174(3) 0.0208(3) 0.0001(3) 0.0029(3) 0.0011(3)
P1 0.0254(4) 0.0241(4) 0.0201(3) -0.0007(3) 0.0030(3) 0.0029(3)
C37 0.0296(15) 0.0180(14) 0.0311(15) 0.0021(11) 0.0107(12) 0.0016(11)
C16 0.0343(16) 0.0314(18) 0.0331(17) -0.0085(13) -0.0005(13) 0.0003(13)
C30 0.0270(14) 0.0238(15) 0.0292(15) 0.0014(11) 0.0006(11) 0.0023(11)
O1 0.0387(13) 0.0310(13) 0.0443(13) -0.0037(10) 0.0078(10) -0.0084(10)
C22 0.0320(15) 0.0174(14) 0.0440(18) 0.0023(13) -0.0007(13) -0.0024(12)
C24 0.0285(14) 0.0211(14) 0.0255(14) -0.0015(11) 0.0022(11) -0.0001(11)
C29 0.0254(14) 0.0324(17) 0.0302(16) -0.0017(12) -0.0003(12) 0.0040(12)
C28 0.0350(16) 0.0303(17) 0.0240(14) -0.0010(12) -0.0007(11) 0.0128(13)
C6 0.0362(17) 0.0253(16) 0.0346(17) -0.0065(13) -0.0082(13) -0.0015(13)
C27 0.0427(18) 0.0193(14) 0.0303(15) 0.0007(12) 0.0033(13) 0.0086(12)
C18 0.0366(16) 0.0290(16) 0.0260(15) 0.0016(12) 0.0017(12) 0.0019(13)
C12 0.0314(16) 0.043(2) 0.0317(16) -0.0095(14) 0.0017(13) 0.0033(14)
C21 0.0430(18) 0.0234(16) 0.0318(16) -0.0074(13) 0.0013(13) -0.0034(13)
C14 0.0399(17) 0.0248(16) 0.0281(15) 0.0039(12) 0.0045(12) 0.0022(13)
C19 0.0204(12) 0.0166(13) 0.0240(13) 0.0001(10) 0.0013(10) 0.0006(10)
C15 0.0426(18) 0.0343(18) 0.0236(15) -0.0018(13) -0.0025(13) 0.0020(14)
C7 0.0256(14) 0.0346(17) 0.0209(13) -0.0021(12) 0.0020(11) 0.0010(12)
C25 0.0247(13) 0.0209(13) 0.0200(13) -0.0003(10) 0.0021(10) 0.0035(10)
C20 0.0333(15) 0.0230(15) 0.0263(14) -0.0009(11) 0.0027(11) -0.0026(12)
C10 0.0278(16) 0.068(3) 0.0228(15) -0.0063(15) 0.0036(12) -0.0065(15)
C13 0.0240(13) 0.0271(15) 0.0233(14) -0.0001(11) 0.0013(10) 0.0040(11)
C8 0.0351(17) 0.0373(19) 0.0291(16) -0.0047(13) 0.0090(13) -0.0026(13)
C23 0.0340(16) 0.0255(15) 0.0297(15) 0.0068(12) 0.0018(12) 0.0001(12)
C3 0.062(2) 0.044(2) 0.0254(16) 0.0041(14) 0.0075(15) 0.0164(18)
C9 0.0403(18) 0.049(2) 0.0284(16) -0.0038(15) 0.0073(13) -0.0108(16)
C4 0.061(2) 0.0353(19) 0.0302(17) -0.0040(14) -0.0150(15) 0.0151(17)
C2 0.0382(17) 0.044(2) 0.0252(15) 0.0000(14) 0.0043(13) 0.0176(15)
C17 0.0403(18) 0.0255(16) 0.0376(18) 0.0025(13) 0.0022(14) -0.0009(13)
C26 0.0302(15) 0.0236(15) 0.0323(16) 0.0018(12) 0.0054(12) 0.0000(12)
C5 0.0420(19) 0.0277(17) 0.044(2) -0.0080(14) -0.0181(15) 0.0045(14)
C1 0.0348(16) 0.0229(15) 0.0228(14) -0.0039(11) -0.0007(11) 0.0058(12)
C11 0.0309(16) 0.060(2) 0.0304(17) -0.0109(16) 0.0061(13) 0.0053(16)
C31 0.0245(13) 0.0180(13) 0.0204(13) 0.0003(10) -0.0004(10) -0.0012(10)
C38 0.0308(16) 0.047(2) 0.0284(16) 0.0038(14) -0.0004(12) 0.0039(14)
C36 0.0317(15) 0.0225(14) 0.0248(14) -0.0014(11) 0.0048(11) 0.0001(11)
C39 0.0415(18) 0.039(2) 0.0350(18) 0.0144(15) -0.0001(14) 0.0097(15)
C32 0.0308(15) 0.0279(16) 0.0315(16) -0.0016(12) -0.0004(12) -0.0009(12)
C40 0.0454(19) 0.038(2) 0.0351(17) 0.0163(15) 0.0043(14) 0.0046(15)
C35 0.0463(19) 0.0316(18) 0.0242(15) -0.0038(13) 0.0020(13) 0.0024(14)
C33 0.0318(17) 0.051(2) 0.0352(18) 0.0003(15) -0.0094(13) -0.0017(15)
C34 0.052(2) 0.043(2) 0.0285(17) -0.0072(15) -0.0070(15) -0.0016(17)

loop_
_atom_type_symbol
_atom_type_description
_atom_type_scat_dispersion_real
_atom_type_scat_dispersion_imag
_atom_type_scat_source
C C 0.0033 0.0016 'International Tables Vol C Tables 4.2.6.8 and 6.1.1.4'
H H 0.0000 0.0000 'International Tables Vol C Tables 4.2.6.8 and 6.1.1.4'
O O 0.0106 0.0060 'International Tables Vol C Tables 4.2.6.8 and 6.1.1.4'
P P 0.1023 0.0942 'International Tables Vol C Tables 4.2.6.8 and 6.1.1.4'
Ir Ir -1.4442 7.9887 'International Tables Vol C Tables 4.2.6.8 and 6.1.1.4'

loop_
_geom_angle_atom_site_label_1
_geom_angle_atom_site_label_2
_geom_angle_atom_site_label_3
_geom_angle
C37 Ir1 C39 117.28(14)
C37 Ir1 C38 155.14(13)
C39 Ir1 C38 38.81(13)
C37 Ir1 C40 98.90(13)
C39 Ir1 C40 38.24(12)
C38 Ir1 C40 65.62(13)
C37 Ir1 P2 92.47(8)
C39 Ir1 P2 106.16(9)
C38 Ir1 P2 90.33(9)
C40 Ir1 P2 143.46(9)
C37 Ir1 P1 100.79(9)
C39 Ir1 P1 123.28(10)
C38 Ir1 P1 100.85(9)
C40 Ir1 P1 99.07(9)
P2 Ir1 P1 112.79(3)
C25 P2 C19 103.06(12)
C25 P2 C31 101.62(12)
C19 P2 C31 102.03(12)
C25 P2 Ir1 110.78(9)
C19 P2 Ir1 119.25(9)
C31 P2 Ir1 117.76(9)
C13 P1 C7 101.15(13)
C13 P1 C1 102.34(13)
C7 P1 C1 101.89(13)
C13 P1 Ir1 117.56(9)
C7 P1 Ir1 113.52(10)
C1 P1 Ir1 117.90(9)
O1 C37 Ir1 178.7(2)
C17 C16 C15 119.4(3)
C17 C16 H16 120.3
C15 C16 H16 120.3
C25 C30 C29 120.3(3)
C25 C30 H30 119.9
C29 C30 H30 119.9
C23 C22 C21 119.8(3)
C23 C22 H22 120.1
C21 C22 H22 120.1
C23 C24 C19 120.5(3)
C23 C24 H24 119.8
C19 C24 H24 119.8
C28 C29 C30 119.7(3)
C28 C29 H29 120.2
C30 C29 H29 120.2
C29 C28 C27 120.7(3)
C29 C28 H28 119.7
C27 C28 H28 119.7
C5 C6 C1 120.1(3)
C5 C6 H6 119.9
C1 C6 H6 119.9
C28 C27 C26 119.6(3)
C28 C27 H27 120.2
C26 C27 H27 120.2
C13 C18 C17 120.9(3)
C13 C18 H18 119.5
C17 C18 H18 119.5
C7 C12 C11 120.2(3)
C7 C12 H12 119.9
C11 C12 H12 119.9
C22 C21 C20 120.1(3)
C22 C21 H21 119.9
C20 C21 H21 119.9
C15 C14 C13 121.3(3)
C15 C14 H14 119.3
C13 C14 H14 119.3
C20 C19 C24 118.6(3)
C20 C19 P2 119.4(2)
C24 C19 P2 121.9(2)
C14 C15 C16 120.2(3)
C14 C15 H15 119.9
C16 C15 H15 119.9
C12 C7 C8 118.6(3)
C12 C7 P1 122.1(2)
C8 C7 P1 119.3(2)
C26 C25 C30 119.4(3)
C26 C25 P2 117.4(2)
C30 C25 P2 123.3(2)
C21 C20 C19 120.7(3)
C21 C20 H20 119.6
C19 C20 H20 119.6
C11 C10 C9 119.8(3)
C11 C10 H10 120.1
C9 C10 H10 120.1
C18 C13 C14 118.0(3)
C18 C13 P1 124.2(2)
C14 C13 P1 117.6(2)
C7 C8 C9 121.2(3)
C7 C8 H8 119.4
C9 C8 H8 119.4
C22 C23 C24 120.3(3)
C22 C23 H23 119.9
C24 C23 H23 119.9
C4 C3 C2 119.5(3)
C4 C3 H3 120.2
C2 C3 H3 120.2
C10 C9 C8 119.3(3)
C10 C9 H9 120.3
C8 C9 H9 120.3
C5 C4 C3 120.0(3)
C5 C4 H4 120.0
C3 C4 H4 120.0
C1 C2 C3 120.8(3)
C1 C2 H2 119.6
C3 C2 H2 119.6
C16 C17 C18 120.1(3)
C16 C17 H17 119.9
C18 C17 H17 119.9
C25 C26 C27 120.4(3)
C25 C26 H26 119.8
C27 C26 H26 119.8
C4 C5 C6 121.0(3)
C4 C5 H5 119.5
C6 C5 H5 119.5
C2 C1 C6 118.5(3)
C2 C1 P1 117.8(2)
C6 C1 P1 123.6(2)
C10 C11 C12 120.9(3)
C10 C11 H11 119.6
C12 C11 H11 119.6
C36 C31 C32 119.4(3)
C36 C31 P2 122.4(2)
C32 C31 P2 118.2(2)
C39 C38 Ir1 67.70(18)
C39 C38 H38A 120.0
Ir1 C38 H38A 80.6
C39 C38 H38B 120.0
Ir1 C38 H38B 122.8
H38A C38 H38B 120.0
C35 C36 C31 120.2(3)
C35 C36 H36 119.9
C31 C36 H36 119.9
C40 C39 C38 113.3(3)
C40 C39 Ir1 74.02(18)
C38 C39 Ir1 73.49(18)
C40 C39 H39 123.4
C38 C39 H39 123.4
Ir1 C39 H39 120.6
C31 C32 C33 119.7(3)
C31 C32 H32 120.1
C33 C32 H32 120.1
C39 C40 Ir1 67.74(17)
C39 C40 H40A 120.0
Ir1 C40 H40A 80.4
C39 C40 H40B 120.0
Ir1 C40 H40B 123.1
H40A C40 H40B 120.0
C36 C35 C34 120.6(3)
C36 C35 H35 119.7
C34 C35 H35 119.7
C34 C33 C32 120.1(3)
C34 C33 H33 120.0
C32 C33 H33 120.0
C33 C34 C35 120.0(3)
C33 C34 H34 120.0
C35 C34 H34 120.0

loop_
_geom_bond_atom_site_label_1
_geom_bond_atom_site_label_2
_geom_bond_distance
Ir1 C37 1.862(3)
Ir1 C39 2.127(3)
Ir1 C38 2.204(3)
Ir1 C40 2.209(3)
Ir1 P2 2.2953(7)
Ir1 P1 2.3456(7)
P2 C25 1.835(3)
P2 C19 1.839(3)
P2 C31 1.841(3)
P1 C13 1.839(3)
P1 C7 1.845(3)
P1 C1 1.849(3)
C37 O1 1.159(4)
C16 C17 1.379(5)
C16 C15 1.387(4)
C16 H16 0.9500
C30 C25 1.389(4)
C30 C29 1.397(4)
C30 H30 0.9500
C22 C23 1.379(4)
C22 C21 1.385(4)
C22 H22 0.9500
C24 C23 1.390(4)
C24 C19 1.396(4)
C24 H24 0.9500
C29 C28 1.380(5)
C29 H29 0.9500
C28 C27 1.380(4)
C28 H28 0.9500
C6 C5 1.394(4)
C6 C1 1.396(4)
C6 H6 0.9500
C27 C26 1.397(4)
C27 H27 0.9500
C18 C13 1.384(4)
C18 C17 1.399(4)
C18 H18 0.9500
C12 C7 1.388(4)
C12 C11 1.394(4)
C12 H12 0.9500
C21 C20 1.388(4)
C21 H21 0.9500
C14 C15 1.381(4)
C14 C13 1.395(4)
C14 H14 0.9500
C19 C20 1.390(4)
C15 H15 0.9500
C7 C8 1.391(4)
C25 C26 1.387(4)
C20 H20 0.9500
C10 C11 1.378(5)
C10 C9 1.384(5)
C10 H10 0.9500
C8 C9 1.403(4)
C8 H8 0.9500
C23 H23 0.9500
C3 C4 1.391(5)
C3 C2 1.396(4)
C3 H3 0.9500
C9 H9 0.9500
C4 C5 1.361(5)
C4 H4 0.9500
C2 C1 1.391(4)
C2 H2 0.9500
C17 H17 0.9500
C26 H26 0.9500
C5 H5 0.9500
C11 H11 0.9500
C31 C36 1.387(4)
C31 C32 1.393(4)
C38 C39 1.440(5)
C38 H38A 0.9500
C38 H38B 0.9500
C36 C35 1.378(4)
C36 H36 0.9500
C39 C40 1.422(5)
C39 H39 0.9500
C32 C33 1.397(4)
C32 H32 0.9500
C40 H40A 0.9500
C40 H40B 0.9500
C35 C34 1.380(5)
C35 H35 0.9500
C33 C34 1.373(5)
C33 H33 0.9500
C34 H34 0.9500

loop_
_geom_torsion_atom_site_label_1
_geom_torsion_atom_site_label_2
_geom_torsion_atom_site_label_3
_geom_torsion_atom_site_label_4
_geom_torsion
C37 Ir1 P2 C25 -102.19(13)
C39 Ir1 P2 C25 17.16(14)
C38 Ir1 P2 C25 53.10(13)
C40 Ir1 P2 C25 6.4(2)
P1 Ir1 P2 C25 155.02(10)
C37 Ir1 P2 C19 138.50(13)
C39 Ir1 P2 C19 -102.15(14)
C38 Ir1 P2 C19 -66.21(14)
C40 Ir1 P2 C19 -112.94(19)
P1 Ir1 P2 C19 35.71(10)
C37 Ir1 P2 C31 14.12(13)
C39 Ir1 P2 C31 133.47(14)
C38 Ir1 P2 C31 169.41(14)
C40 Ir1 P2 C31 122.68(19)
P1 Ir1 P2 C31 -88.67(10)
C37 Ir1 P1 C13 178.67(13)
C39 Ir1 P1 C13 45.57(16)
C38 Ir1 P1 C13 10.98(14)
C40 Ir1 P1 C13 77.72(14)
P2 Ir1 P1 C13 -84.00(11)
C37 Ir1 P1 C7 60.95(13)
C39 Ir1 P1 C7 -72.15(15)
C38 Ir1 P1 C7 -106.73(13)
C40 Ir1 P1 C7 -40.00(14)
P2 Ir1 P1 C7 158.29(10)
C37 Ir1 P1 C1 -58.04(14)
C39 Ir1 P1 C1 168.86(16)
C38 Ir1 P1 C1 134.28(14)
C40 Ir1 P1 C1 -158.99(15)
P2 Ir1 P1 C1 39.29(12)
C39 Ir1 C37 O1 -97(12)
C38 Ir1 C37 O1 -84(12)
C40 Ir1 C37 O1 -133(12)
P2 Ir1 C37 O1 12(12)
P1 Ir1 C37 O1 126(12)
C25 C30 C29 C28 -0.3(4)
C30 C29 C28 C27 0.1(4)
C29 C28 C27 C26 -0.3(4)
C23 C22 C21 C20 -1.7(5)
C23 C24 C19 C20 -0.9(4)
C23 C24 C19 P2 175.3(2)
C25 P2 C19 C20 -93.3(2)
C31 P2 C19 C20 161.5(2)
Ir1 P2 C19 C20 29.8(3)
C25 P2 C19 C24 90.5(2)
C31 P2 C19 C24 -14.6(2)
Ir1 P2 C19 C24 -146.32(19)
C13 C14 C15 C16 0.3(5)
C17 C16 C15 C14 -1.1(5)
C11 C12 C7 C8 -0.7(5)
C11 C12 C7 P1 176.4(2)
C13 P1 C7 C12 38.9(3)
C1 P1 C7 C12 -66.4(3)
Ir1 P1 C7 C12 165.8(2)
C13 P1 C7 C8 -144.1(2)
C1 P1 C7 C8 110.6(3)
Ir1 P1 C7 C8 -17.2(3)
C29 C30 C25 C26 0.6(4)
C29 C30 C25 P2 -179.2(2)
C19 P2 C25 C26 179.7(2)
C31 P2 C25 C26 -74.9(2)
Ir1 P2 C25 C26 51.1(2)
C19 P2 C25 C30 -0.5(3)
C31 P2 C25 C30 104.9(3)
Ir1 P2 C25 C30 -129.1(2)
C22 C21 C20 C19 1.2(5)
C24 C19 C20 C21 0.1(4)
P2 C19 C20 C21 -176.2(2)
C17 C18 C13 C14 -0.8(4)
C17 C18 C13 P1 -176.4(2)
C15 C14 C13 C18 0.6(4)
C15 C14 C13 P1 176.5(2)
C7 P1 C13 C18 -126.9(3)
C1 P1 C13 C18 -21.9(3)
Ir1 P1 C13 C18 108.9(2)
C7 P1 C13 C14 57.5(2)
C1 P1 C13 C14 162.4(2)
Ir1 P1 C13 C14 -66.7(2)
C12 C7 C8 C9 0.0(5)
P1 C7 C8 C9 -177.1(3)
C21 C22 C23 C24 0.8(5)
C19 C24 C23 C22 0.5(4)
C11 C10 C9 C8 -1.6(5)
C7 C8 C9 C10 1.1(5)
C2 C3 C4 C5 0.1(5)
C4 C3 C2 C1 -1.1(5)
C15 C16 C17 C18 0.9(5)
C13 C18 C17 C16 0.0(5)
C30 C25 C26 C27 -0.7(4)
P2 C25 C26 C27 179.1(2)
C28 C27 C26 C25 0.5(4)
C3 C4 C5 C6 1.0(5)
C1 C6 C5 C4 -1.2(5)
C3 C2 C1 C6 0.9(5)
C3 C2 C1 P1 -179.4(3)
C5 C6 C1 C2 0.2(4)
C5 C6 C1 P1 -179.4(2)
C13 P1 C1 C2 74.7(3)
C7 P1 C1 C2 179.1(2)
Ir1 P1 C1 C2 -56.0(3)
C13 P1 C1 C6 -105.7(3)
C7 P1 C1 C6 -1.3(3)
Ir1 P1 C1 C6 123.7(2)
C9 C10 C11 C12 0.9(5)
C7 C12 C11 C10 0.2(5)
C25 P2 C31 C36 -17.7(3)
C19 P2 C31 C36 88.5(2)
Ir1 P2 C31 C36 -138.9(2)
C25 P2 C31 C32 163.4(2)
C19 P2 C31 C32 -90.4(2)
Ir1 P2 C31 C32 42.2(3)
C37 Ir1 C38 C39 -19.3(4)
C40 Ir1 C38 C39 35.66(19)
P2 Ir1 C38 C39 -115.91(18)
P1 Ir1 C38 C39 130.79(18)
C32 C31 C36 C35 -0.8(4)
P2 C31 C36 C35 -179.7(2)
Ir1 C38 C39 C40 -63.9(2)
C37 Ir1 C39 C40 -68.1(2)
C38 Ir1 C39 C40 120.9(3)
P2 Ir1 C39 C40 -169.62(19)
P1 Ir1 C39 C40 58.1(2)
C37 Ir1 C39 C38 171.00(18)
C40 Ir1 C39 C38 -120.9(3)
P2 Ir1 C39 C38 69.47(19)
P1 Ir1 C39 C38 -62.8(2)
C36 C31 C32 C33 0.8(4)
P2 C31 C32 C33 179.7(2)
C38 C39 C40 Ir1 63.6(2)
C37 Ir1 C40 C39 123.4(2)
C38 Ir1 C40 C39 -36.2(2)
P2 Ir1 C40 C39 16.9(3)
P1 Ir1 C40 C39 -134.0(2)
C31 C36 C35 C34 -0.1(5)
C31 C32 C33 C34 0.1(5)
C32 C33 C34 C35 -0.9(6)
C36 C35 C34 C33 0.9(5)
